data_7129504
loop_
_publ_author_name
'Mollari, Leonardo'
'Valle-Amores, Miguel A.'
'Mart\'inez-Gualda, Ana M.'
'Marzo, Leyre'
'Fraile, Alberto'
'Aleman, Jos\'e'

_publ_section_title
;
 Asymmetric synthesis of cyclic \b-amino carbonyl derivatives by a formal
 [3 + 2] photocycloaddition
;
_journal_name_full 'Chemical Communications'
_journal_paper_doi 10.1039/D1CC05867C
_journal_year 2022
_chemical_absolute_configuration ad
_chemical_formula_sum 'C17 H20 Cl N3 O'
_chemical_formula_weight 317.81
_chemical_name_common LM_Chlorine_250K
_space_group_crystal_system monoclinic
_space_group_IT_number 4
_space_group_name_Hall 'P 2yb'
_space_group_name_H-M_alt 'P 1 21 1'
_atom_sites_solution_hydrogens mixed
_audit_update_record
;
2021-07-12 deposited with the CCDC.	2021-12-13 downloaded from the CCDC.
;
_cell_angle_alpha 90
_cell_angle_beta 97.63(3)
_cell_angle_gamma 90
_cell_formula_units_Z 2
_cell_length_a 7.262(6)
_cell_length_b 10.514(6)
_cell_length_c 11.343(8)
_cell_measurement_reflns_used 1035
_cell_measurement_temperature 250.(2)
_cell_measurement_theta_max 18.2618
_cell_measurement_theta_min 2.8539
_cell_volume 858.4(11)
_computing_cell_refinement 'SAINT V8.40B (Bruker Nano, Inc., 2019)'
_computing_data_collection 'Bruker Instrument Service v2010.9.0.0'
_computing_data_reduction 'SAINT V8.40B (Bruker Nano, Inc., 2019)'
_computing_structure_refinement 'SHELXL-2018/3 (Sheldrick, 2018)'
_computing_structure_solution 'XT, VERSION 2018/2'
_diffrn_ambient_temperature 250.(2)
_diffrn_detector_area_resol_mean 8.3333
_diffrn_measured_fraction_theta_full 0.990
_diffrn_measured_fraction_theta_max 0.990
_diffrn_measurement_device_type 'Bruker Kappa Apex II'
_diffrn_radiation_type 'Mo K\a'
_diffrn_radiation_wavelength 0.71073
_diffrn_reflns_av_R_equivalents 0.0505
_diffrn_reflns_av_unetI/netI 0.1015
_diffrn_reflns_limit_h_max 8
_diffrn_reflns_limit_h_min -8
_diffrn_reflns_limit_k_max 12
_diffrn_reflns_limit_k_min -12
_diffrn_reflns_limit_l_max 13
_diffrn_reflns_limit_l_min -13
_diffrn_reflns_number 7195
_diffrn_reflns_theta_full 25.31
_diffrn_reflns_theta_max 25.31
_diffrn_reflns_theta_min 1.81
_diffrn_source 'sealed tube'
_exptl_absorpt_coefficient_mu 0.228
_exptl_absorpt_correction_T_max 0.98
_exptl_absorpt_correction_T_min 0.78
_exptl_absorpt_correction_type multi-scan
_exptl_absorpt_process_details
;
SADABS-2016/2 - Bruker AXS area detector scaling and absorption correction
;
_exptl_crystal_colour 'clear pale yellow'
_exptl_crystal_density_diffrn 1.230
_exptl_crystal_density_method 'not measured'
_exptl_crystal_description prismatic
_exptl_crystal_F_000 336
_exptl_crystal_recrystallization_method 'Re-crystallisation from solvent: Cyclohexane/chloroform'
_exptl_crystal_size_max 0.236
_exptl_crystal_size_mid 0.140
_exptl_crystal_size_min 0.093
_refine_diff_density_max 0.362
_refine_diff_density_min -0.280
_refine_ls_abs_structure_details
;

Flack x determined using 465 quotients [(I+)-(I-)]/[(I+)+(I-)]
(Parsons, Flack and Wagner, Acta Cryst. B69 (2013) 249-259).
;
_refine_ls_abs_structure_Flack 0.04(8)
_refine_ls_extinction_method none
_refine_ls_goodness_of_fit_ref 1.009
_refine_ls_hydrogen_treatment mixed
_refine_ls_matrix_type full
_refine_ls_number_parameters 199
_refine_ls_number_reflns 2999
_refine_ls_number_restraints 24
_refine_ls_restrained_S_all 1.011
_refine_ls_R_factor_all 0.1600
_refine_ls_R_factor_gt 0.0700
_refine_ls_shift/su_max 0.000
_refine_ls_shift/su_mean 0.000
_refine_ls_structure_factor_coef Fsqd
_refine_ls_weighting_details 'w=1/[\s^2^(Fo^2^)+(0.0902P)^2^] where P=(Fo^2^+2Fc^2^)/3'
_refine_ls_weighting_scheme calc
_refine_ls_wR_factor_gt 0.1627
_refine_ls_wR_factor_ref 0.1939
_reflns_number_gt 1433
_reflns_number_total 2999
_reflns_threshold_expression 'I > 2\s(I)'
_cod_data_source_file d1cc05867c2.cif
_cod_data_source_block 03341
_cod_depositor_comments
;
The following automatic conversions were performed:

data item '_exptl_absorpt_correction_type' value 'Multi-Scan' was
changed to 'multi-scan' in accordance with the
/home/data/users/saulius/crontab/automatic-downloads/rss-feeds/RSC/lib/dictionaries/cif_core.dic
dictionary named 'cif_core.dic' version 2.4.2 last updated on
2011-04-26.

Automatic conversion script
Id: cif_fix_values 7556 2019-12-06 15:28:31Z antanas 
;
_cod_database_code 7129504

loop_
_space_group_symop_operation_xyz
'x, y, z'
'-x, y+1/2, -z'

loop_
_atom_site_type_symbol
_atom_site_label
_atom_site_fract_x
_atom_site_fract_y
_atom_site_fract_z
_atom_site_U_iso_or_equiv
_atom_site_adp_type
_atom_site_calc_flag
_atom_site_refinement_flags_adp
_atom_site_refinement_flags_occupancy
_atom_site_refinement_flags_posn
_atom_site_occupancy
_atom_site_disorder_assembly
_atom_site_disorder_group
C C1 0.8451(13) 0.3905(7) 0.7898(8) 0.061(2) Uani d . . . 1.0 . .
H H1 0.82274 0.305226 0.767375 0.073 Uiso calc U . R 1.0 . .
C C2 0.9802(12) 0.4159(9) 0.8791(8) 0.065(2) Uani d . . . 1.0 . .
H H2 1.052723 0.349865 0.916877 0.078 Uiso calc U . R 1.0 . .
C C3 1.0117(10) 0.5416(9) 0.9154(7) 0.059(2) Uani d . . . 1.0 . .
C C4 0.9079(12) 0.6358(7) 0.8580(8) 0.058(2) Uani d . . . 1.0 . .
H H4 0.930527 0.720909 0.880709 0.069 Uiso calc U . R 1.0 . .
C C5 0.7695(12) 0.6070(8) 0.7668(8) 0.059(2) Uani d . . . 1.0 . .
H H5 0.695341 0.672357 0.729132 0.071 Uiso calc U . R 1.0 . .
C C6 0.7394(12) 0.4821(8) 0.7304(8) 0.055(2) Uani d . . . 1.0 . .
C C7 0.4587(12) 0.5328(10) 0.5806(9) 0.0730(19) Uani d U . D 1.0 . .
H H7A 0.494022 0.623785 0.585435 0.088 Uiso calc U P R 0.443(13) A 1
H H7B 0.53(2) 0.582(16) 0.593(15) 0.088 Uiso d U P . 0.557(13) A 2
C C8A 0.287(3) 0.506(2) 0.649(2) 0.0730(19) Uani d . P D 0.443(13) A 1
H H8A1 0.297854 0.547315 0.727068 0.088 Uiso calc U P R 0.443(13) A 1
H H8A2 0.262622 0.414549 0.657461 0.088 Uiso calc U P R 0.443(13) A 1
C C9A 0.139(2) 0.573(2) 0.5530(15) 0.0730(19) Uani d . P D 0.443(13) A 1
H H9A1 0.012139 0.550189 0.566562 0.088 Uiso calc U P R 0.443(13) A 1
H H9A2 0.151769 0.665492 0.55847 0.088 Uiso calc U P R 0.443(13) A 1
C C10A 0.176(3) 0.526(3) 0.429(2) 0.0730(19) Uani d . P D 0.443(13) A 1
H H10A 0.147121 0.591179 0.366376 0.088 Uiso calc U P R 0.443(13) A 1
C C8B 0.289(2) 0.5586(17) 0.6459(16) 0.0730(19) Uani d . P D 0.557(13) A 2
H H8B1 0.31162 0.530042 0.728819 0.088 Uiso calc U P R 0.557(13) A 2
H H8B2 0.256793 0.649183 0.644078 0.088 Uiso calc U P R 0.557(13) A 2
C C9B 0.138(2) 0.4811(19) 0.5756(13) 0.0730(19) Uani d . P D 0.557(13) A 2
H H9B1 0.013807 0.506633 0.59157 0.088 Uiso calc U P R 0.557(13) A 2
H H9B2 0.155056 0.389682 0.589846 0.088 Uiso calc U P R 0.557(13) A 2
C C10B 0.175(2) 0.520(3) 0.4501(15) 0.0730(19) Uani d . P D 0.557(13) A 2
H H10B 0.156222 0.612717 0.443436 0.088 Uiso calc U P R 0.557(13) A 2
C C11 0.3837(9) 0.4953(8) 0.4548(6) 0.0491(19) Uani d U . D 1.0 . .
H H11A 0.398794 0.402192 0.447262 0.059 Uiso calc U P R 0.443(13) A 1
H H11B 0.439(15) 0.361(11) 0.374(11) 0.059 Uiso d U P . 0.557(13) A 2
C C12 0.4804(10) 0.5585(8) 0.3616(8) 0.061(2) Uani d . . . 1.0 . .
C C13 0.5388(10) 0.4860(8) 0.2647(7) 0.052(2) Uani d . . . 1.0 . .
C C14 0.5865(14) 0.3317(11) 0.1514(10) 0.083(3) Uani d . . . 1.0 . .
H H14 0.586825 0.249839 0.118247 0.1 Uiso calc U . R 1.0 . .
C C15 0.6510(12) 0.4333(11) 0.1031(9) 0.081(3) Uani d . . . 1.0 . .
H H15 0.707607 0.436027 0.033277 0.097 Uiso calc U . R 1.0 . .
C C16A 0.061(4) 0.404(3) 0.405(3) 0.112(10) Uiso d . P D 0.443(13) A 1
H H16A 0.050602 0.360718 0.479188 0.168 Uiso calc U P R 0.443(13) A 1
H H16B 0.121394 0.348086 0.353501 0.168 Uiso calc U P R 0.443(13) A 1
H H16C -0.062516 0.425175 0.365751 0.168 Uiso calc U P R 0.443(13) A 1
C C16B 0.057(3) 0.459(2) 0.3428(18) 0.096(7) Uiso d . P D 0.557(13) A 2
H H16D 0.09732 0.372377 0.333563 0.144 Uiso calc U P R 0.557(13) A 2
H H16E 0.072744 0.507488 0.271705 0.144 Uiso calc U P R 0.557(13) A 2
H H16F -0.072315 0.460289 0.354848 0.144 Uiso calc U P R 0.557(13) A 2
C C17 0.6684(16) 0.6659(10) 0.1491(9) 0.101(4) Uani d U . . 1.0 . .
H H17A 0.564146 0.720473 0.159682 0.152 Uiso calc U . R 1.0 . .
H H17B 0.696218 0.67348 0.068044 0.152 Uiso calc U . R 1.0 . .
H H17C 0.776071 0.691291 0.203908 0.152 Uiso calc U . R 1.0 . .
Cl Cl1 1.1850(3) 0.5757(3) 1.0325(3) 0.1041(11) Uani d . . . 1.0 . .
N N1 0.6103(11) 0.4524(6) 0.6330(7) 0.078(2) Uani d . . . 1.0 . .
H H1N 0.621187 0.378491 0.600095 0.094 Uiso calc U . R 1.0 . .
N N2 0.5180(10) 0.3593(6) 0.2569(7) 0.069(2) Uani d . . . 1.0 . .
N N3 0.6206(8) 0.5324(6) 0.1727(6) 0.0593(19) Uani d . . . 1.0 . .
O O1 0.5106(10) 0.6768(5) 0.3662(6) 0.089(2) Uani d . . . 1.0 . .

loop_
_atom_site_aniso_label
_atom_site_aniso_U_11
_atom_site_aniso_U_22
_atom_site_aniso_U_33
_atom_site_aniso_U_12
_atom_site_aniso_U_13
_atom_site_aniso_U_23
C1 0.088(6) 0.039(5) 0.059(6) 0.004(5) 0.017(6) 0.008(5)
C2 0.066(6) 0.074(7) 0.058(6) 0.028(5) 0.021(5) 0.017(6)
C3 0.059(5) 0.073(6) 0.049(5) 0.004(5) 0.014(4) -0.003(5)
C4 0.074(6) 0.042(5) 0.058(6) -0.002(4) 0.011(5) 0.001(5)
C5 0.075(6) 0.047(5) 0.057(6) 0.014(4) 0.018(5) 0.015(5)
C6 0.067(5) 0.052(6) 0.046(5) 0.004(5) 0.009(5) -0.004(5)
C7 0.070(3) 0.079(5) 0.075(4) -0.004(3) 0.029(3) -0.004(4)
C8A 0.070(3) 0.079(5) 0.075(4) -0.004(3) 0.029(3) -0.004(4)
C9A 0.070(3) 0.079(5) 0.075(4) -0.004(3) 0.029(3) -0.004(4)
C10A 0.070(3) 0.079(5) 0.075(4) -0.004(3) 0.029(3) -0.004(4)
C8B 0.070(3) 0.079(5) 0.075(4) -0.004(3) 0.029(3) -0.004(4)
C9B 0.070(3) 0.079(5) 0.075(4) -0.004(3) 0.029(3) -0.004(4)
C10B 0.070(3) 0.079(5) 0.075(4) -0.004(3) 0.029(3) -0.004(4)
C11 0.046(4) 0.065(5) 0.039(4) -0.001(4) 0.018(4) 0.003(4)
C12 0.051(4) 0.064(6) 0.068(6) 0.002(4) 0.011(4) 0.006(5)
C13 0.047(4) 0.068(6) 0.042(5) -0.006(4) 0.011(4) 0.006(5)
C14 0.097(7) 0.076(7) 0.082(8) -0.005(6) 0.033(7) -0.018(6)
C15 0.078(7) 0.092(8) 0.082(7) -0.015(6) 0.040(6) -0.027(7)
C17 0.138(10) 0.090(7) 0.088(8) -0.044(7) 0.062(8) 0.005(6)
Cl1 0.0840(15) 0.124(3) 0.097(2) -0.0024(17) -0.0146(15) 0.0063(19)
N1 0.108(6) 0.045(4) 0.076(5) 0.014(4) -0.003(5) -0.003(4)
N2 0.086(5) 0.053(5) 0.076(6) -0.005(4) 0.034(5) -0.010(4)
N3 0.054(4) 0.060(5) 0.068(5) -0.010(3) 0.022(4) -0.005(4)
O1 0.136(6) 0.042(3) 0.098(5) 0.000(3) 0.047(5) -0.001(3)

loop_
_atom_type_symbol
_atom_type_description
_atom_type_scat_dispersion_real
_atom_type_scat_dispersion_imag
_atom_type_scat_source
C C 0.0033 0.0016 'International Tables Vol C Tables 4.2.6.8 and 6.1.1.4'
H H 0.0000 0.0000 'International Tables Vol C Tables 4.2.6.8 and 6.1.1.4'
Cl Cl 0.1484 0.1585 'International Tables Vol C Tables 4.2.6.8 and 6.1.1.4'
N N 0.0061 0.0033 'International Tables Vol C Tables 4.2.6.8 and 6.1.1.4'
O O 0.0106 0.0060 'International Tables Vol C Tables 4.2.6.8 and 6.1.1.4'

loop_
_geom_angle_atom_site_label_1
_geom_angle_atom_site_label_2
_geom_angle_atom_site_label_3
_geom_angle_site_symmetry_1
_geom_angle_site_symmetry_3
_geom_angle
_geom_angle_publ_flag
C2 C1 C6 . . 122.9(8) ?
C1 C2 C3 . . 119.2(8) ?
C4 C3 C2 . . 119.4(8) ?
C4 C3 Cl1 . . 120.9(7) ?
C2 C3 Cl1 . . 119.6(7) ?
C3 C4 C5 . . 120.2(8) ?
C4 C5 C6 . . 120.2(8) ?
C1 C6 C5 . . 118.0(8) ?
C1 C6 N1 . . 121.0(8) ?
C5 C6 N1 . . 121.0(8) ?
N1 C7 C11 . . 113.1(8) ?
N1 C7 C8B . . 121.1(11) ?
C11 C7 C8B . . 106.8(9) ?
N1 C7 C8A . . 107.4(10) ?
C11 C7 C8A . . 102.0(11) ?
C7 C8A C9A . . 95.1(13) ?
C10A C9A C8A . . 107.3(18) ?
C11 C10A C16A . . 111.(2) ?
C11 C10A C9A . . 100.5(15) ?
C16A C10A C9A . . 106.(2) ?
C9B C8B C7 . . 102.8(11) ?
C8B C9B C10B . . 98.3(13) ?
C16B C10B C11 . . 113.8(15) ?
C16B C10B C9B . . 118.8(18) ?
C11 C10B C9B . . 102.6(13) ?
C12 C11 C7 . . 114.0(7) ?
C12 C11 C10B . . 117.1(10) ?
C7 C11 C10B . . 102.7(8) ?
C12 C11 C10A . . 108.3(12) ?
C7 C11 C10A . . 110.2(10) ?
O1 C12 C13 . . 119.0(8) ?
O1 C12 C11 . . 120.1(8) ?
C13 C12 C11 . . 120.9(7) ?
N2 C13 N3 . . 111.3(7) ?
N2 C13 C12 . . 122.1(7) ?
N3 C13 C12 . . 126.6(7) ?
C15 C14 N2 . . 112.3(9) ?
C14 C15 N3 . . 106.8(8) ?
C6 N1 C7 . . 126.2(7) ?
C13 N2 C14 . . 102.4(7) ?
C15 N3 C13 . . 107.2(7) ?
C15 N3 C17 . . 124.7(8) ?
C13 N3 C17 . . 128.1(7) ?

loop_
_geom_bond_atom_site_label_1
_geom_bond_atom_site_label_2
_geom_bond_site_symmetry_2
_geom_bond_distance
_geom_bond_publ_flag
C1 C2 . 1.341(11) ?
C1 C6 . 1.354(11) ?
C2 C3 . 1.393(12) ?
C3 C4 . 1.357(11) ?
C3 Cl1 . 1.742(9) ?
C4 C5 . 1.377(11) ?
C5 C6 . 1.386(11) ?
C6 N1 . 1.387(11) ?
C7 N1 . 1.451(12) ?
C7 C11 . 1.510(12) ?
C7 C8B . 1.546(16) ?
C7 C8A . 1.582(19) ?
C8A C9A . 1.59(2) ?
C9A C10A . 1.54(2) ?
C10A C11 . 1.53(2) ?
C10A C16A . 1.54(2) ?
C8B C9B . 1.505(19) ?
C9B C10B . 1.538(19) ?
C10B C16B . 1.53(2) ?
C10B C11 . 1.532(19) ?
C11 C12 . 1.500(11) ?
C12 O1 . 1.263(9) ?
C12 C13 . 1.447(11) ?
C13 N2 . 1.342(10) ?
C13 N3 . 1.358(9) ?
C14 C15 . 1.314(12) ?
C14 N2 . 1.386(11) ?
C15 N3 . 1.343(11) ?
C17 N3 . 1.479(11) ?

loop_
_geom_hbond_atom_site_label_D
_geom_hbond_atom_site_label_H
_geom_hbond_atom_site_label_A
_geom_hbond_site_symmetry_A
_geom_hbond_distance_DH
_geom_hbond_distance_HA
_geom_hbond_distance_DA
_geom_hbond_angle_DHA
_geom_hbond_publ_flag
C5 H5 N2 2_656 0.94 2.52 3.364(10) 149.4 ?
C7 H7A^a O1 . 0.99 2.57 2.931(12) 101.6 ?
C11 H11A^a N2 . 0.99 2.47 2.935(10) 108.1 ?
N1 H1N O1 2_646 0.87 2.38 3.028(9) 131.8 ?

loop_
_geom_torsion_atom_site_label_1
_geom_torsion_atom_site_label_2
_geom_torsion_atom_site_label_3
_geom_torsion_atom_site_label_4
_geom_torsion_site_symmetry_1
_geom_torsion_site_symmetry_2
_geom_torsion_site_symmetry_3
_geom_torsion_site_symmetry_4
_geom_torsion
_geom_torsion_publ_flag
C6 C1 C2 C3 . . . . 1.6(12) ?
C1 C2 C3 C4 . . . . -1.4(11) ?
C1 C2 C3 Cl1 . . . . 179.3(6) ?
C2 C3 C4 C5 . . . . 1.6(11) ?
Cl1 C3 C4 C5 . . . . -179.0(6) ?
C3 C4 C5 C6 . . . . -2.1(11) ?
C2 C1 C6 C5 . . . . -2.1(12) ?
C2 C1 C6 N1 . . . . 175.3(7) ?
C4 C5 C6 C1 . . . . 2.3(11) ?
C4 C5 C6 N1 . . . . -175.1(7) ?
N1 C7 C8A C9A . . . . -165.3(13) ?
C11 C7 C8A C9A . . . . -46.1(16) ?
C7 C8A C9A C10A . . . . 46.(2) ?
C8A C9A C10A C11 . . . . -27.(3) ?
C8A C9A C10A C16A . . . . 88.(2) ?
N1 C7 C8B C9B . . . . -107.1(15) ?
C11 C7 C8B C9B . . . . 24.3(17) ?
C7 C8B C9B C10B . . . . -45.3(18) ?
C8B C9B C10B C16B . . . . 178.(2) ?
C8B C9B C10B C11 . . . . 51.1(19) ?
N1 C7 C11 C12 . . . . -89.1(9) ?
C8B C7 C11 C12 . . . . 135.3(10) ?
C8A C7 C11 C12 . . . . 155.9(10) ?
N1 C7 C11 C10B . . . . 143.2(13) ?
C8B C7 C11 C10B . . . . 7.6(16) ?
N1 C7 C11 C10A . . . . 148.9(15) ?
C8A C7 C11 C10A . . . . 33.9(18) ?
C16B C10B C11 C12 . . . . 68.(2) ?
C9B C10B C11 C12 . . . . -161.9(12) ?
C16B C10B C11 C7 . . . . -165.8(18) ?
C9B C10B C11 C7 . . . . -36.2(16) ?
C16A C10A C11 C12 . . . . 118.6(19) ?
C9A C10A C11 C12 . . . . -129.8(18) ?
C16A C10A C11 C7 . . . . -116.1(19) ?
C9A C10A C11 C7 . . . . -4.(2) ?
C7 C11 C12 O1 . . . . -46.9(11) ?
C10B C11 C12 O1 . . . . 73.0(14) ?
C10A C11 C12 O1 . . . . 76.1(14) ?
C7 C11 C12 C13 . . . . 133.7(8) ?
C10B C11 C12 C13 . . . . -106.4(13) ?
C10A C11 C12 C13 . . . . -103.3(13) ?
O1 C12 C13 N2 . . . . 177.2(8) ?
C11 C12 C13 N2 . . . . -3.4(11) ?
O1 C12 C13 N3 . . . . -2.1(13) ?
C11 C12 C13 N3 . . . . 177.3(7) ?
N2 C14 C15 N3 . . . . -2.4(11) ?
C1 C6 N1 C7 . . . . 163.5(8) ?
C5 C6 N1 C7 . . . . -19.3(12) ?
C11 C7 N1 C6 . . . . 160.7(7) ?
C8B C7 N1 C6 . . . . -70.7(13) ?
C8A C7 N1 C6 . . . . -87.5(13) ?
N3 C13 N2 C14 . . . . -2.1(10) ?
C12 C13 N2 C14 . . . . 178.5(8) ?
C15 C14 N2 C13 . . . . 2.8(11) ?
C14 C15 N3 C13 . . . . 0.9(10) ?
C14 C15 N3 C17 . . . . -178.5(10) ?
N2 C13 N3 C15 . . . . 0.8(10) ?
C12 C13 N3 C15 . . . . -179.8(8) ?
N2 C13 N3 C17 . . . . -179.7(9) ?
C12 C13 N3 C17 . . . . -0.4(14) ?
